data_1554538
loop_
_publ_author_name
'Lemport, Pavel S.'
'Smolyar, Ivan V.'
'Khrustalev, Victor N.'
'Roznyatovsky, Vitaly A.'
'Popov, Alexander V.'
'Kobelevskaya, Valentina A.'
'Rozentsveig, Igor B.'
'Nenajdenko, Valentine G.'

_publ_section_title
;
 3,3-Diazidoenones -- new types of highly reactive bis-azides. Preparation
 and synthetic transformations
;
_journal_issue 3
_journal_name_full 'Organic Chemistry Frontiers'
_journal_page_first 335
_journal_paper_doi 10.1039/C8QO01214H
_journal_volume 6
_journal_year 2019
_chemical_formula_moiety 'C27 H21 N2 O P'
_chemical_formula_sum 'C27 H21 N2 O P'
_chemical_formula_weight 420.43
_space_group_crystal_system monoclinic
_space_group_IT_number 14
_space_group_name_Hall '-P 2ybc'
_space_group_name_H-M_alt 'P 1 21/c 1'
_atom_sites_solution_hydrogens geom
_atom_sites_solution_primary difmap
_atom_sites_solution_secondary difmap
_audit_creation_method SHELXL-2014/6
_audit_update_record
;
2018-11-09 deposited with the CCDC.
2018-12-10 downloaded from the CCDC.
;
_cell_angle_alpha 90
_cell_angle_beta 90.13(3)
_cell_angle_gamma 90
_cell_formula_units_Z 8
_cell_length_a 12.429(3)
_cell_length_b 10.415(2)
_cell_length_c 37.841(8)
_cell_measurement_reflns_used 500
_cell_measurement_temperature 100(2)
_cell_measurement_theta_max 35.0
_cell_measurement_theta_min 3.5
_cell_volume 4898.4(18)
_computing_cell_refinement 'iMosflm (Battye et al., 2011)'
_computing_data_collection 'Marccd (Doyle, 2011)'
_computing_data_reduction iMosflm
_computing_molecular_graphics 'SHELXTL (Sheldrick, 2015)'
_computing_publication_material SHELXTL
_computing_structure_refinement 'SHELXL (Sheldrick, 2015)'
_computing_structure_solution 'SHELXT (Sheldrick, 2015)'
_diffrn_ambient_temperature 100(2)
_diffrn_measured_fraction_theta_full 0.984
_diffrn_measured_fraction_theta_max 0.956
_diffrn_measurement_device_type 'Rayonix SX165 CCD'
_diffrn_measurement_method '/f scan'
_diffrn_radiation_type synchrotron
_diffrn_radiation_wavelength 0.96260
_diffrn_reflns_av_R_equivalents 0.1035
_diffrn_reflns_av_unetI/netI 0.0866
_diffrn_reflns_Laue_measured_fraction_full 0.984
_diffrn_reflns_Laue_measured_fraction_max 0.956
_diffrn_reflns_limit_h_max 14
_diffrn_reflns_limit_h_min -15
_diffrn_reflns_limit_k_max 13
_diffrn_reflns_limit_k_min -13
_diffrn_reflns_limit_l_max 48
_diffrn_reflns_limit_l_min -32
_diffrn_reflns_number 46720
_diffrn_reflns_point_group_measured_fraction_full 0.984
_diffrn_reflns_point_group_measured_fraction_max 0.956
_diffrn_reflns_theta_full 35.279
_diffrn_reflns_theta_max 38.468
_diffrn_reflns_theta_min 3.436
_exptl_absorpt_coefficient_mu 0.289
_exptl_absorpt_correction_T_max 0.910
_exptl_absorpt_correction_T_min 0.880
_exptl_absorpt_correction_type multi-scan
_exptl_absorpt_process_details 'Scala (Evans, 2006)'
_exptl_crystal_colour colourless
_exptl_crystal_density_diffrn 1.140
_exptl_crystal_description prism
_exptl_crystal_F_000 1760
_exptl_crystal_size_max 0.40
_exptl_crystal_size_mid 0.35
_exptl_crystal_size_min 0.30
_refine_diff_density_max 0.395
_refine_diff_density_min -0.540
_refine_diff_density_rms 0.071
_refine_ls_extinction_coef 0.0062(5)
_refine_ls_extinction_expression Fc^*^=kFc[1+0.001xFc^2^\l^3^/sin(2\q)]^-1/4^
_refine_ls_extinction_method SHELXL
_refine_ls_goodness_of_fit_ref 1.057
_refine_ls_hydrogen_treatment constr
_refine_ls_matrix_type full
_refine_ls_number_parameters 560
_refine_ls_number_reflns 10579
_refine_ls_number_restraints 0
_refine_ls_restrained_S_all 1.057
_refine_ls_R_factor_all 0.0717
_refine_ls_R_factor_gt 0.0524
_refine_ls_shift/su_max 0.001
_refine_ls_shift/su_mean 0.000
_refine_ls_structure_factor_coef Fsqd
_refine_ls_weighting_details 'w=1/[\s^2^(Fo^2^)+(0.0756P)^2^+P] where P=(Fo^2^+2Fc^2^)/3'
_refine_ls_weighting_scheme calc
_refine_ls_wR_factor_gt 0.1369
_refine_ls_wR_factor_ref 0.1567
_reflns_Friedel_coverage 0.000
_reflns_number_gt 8072
_reflns_number_total 10579
_reflns_threshold_expression 'I > 2\s(I)'
_cod_data_source_file c8qo01214h2.cif
_cod_data_source_block 11c
_cod_original_sg_symbol_H-M 'P 21/c'
_cod_database_code 1554538
_shelx_space_group_comment
;
The symmetry employed for this shelxl refinement is uniquely defined
by the following loop, which should always be used as a source of
symmetry information in preference to the above space-group names.
They are only intended as comments.
;
_shelx_estimated_absorpt_t_min 0.886
_shelx_estimated_absorpt_t_max 0.912
_platon_squeeze_void_probe_radius 1.20
_shelxl_version_number 2014/6

loop_
_space_group_symop_operation_xyz
'x, y, z'
'-x, y+1/2, -z+1/2'
'-x, -y, -z'
'x, -y-1/2, z-1/2'

loop_
_atom_site_label
_atom_site_type_symbol
_atom_site_fract_x
_atom_site_fract_y
_atom_site_fract_z
_atom_site_U_iso_or_equiv
_atom_site_adp_type
_atom_site_occupancy
_atom_site_site_symmetry_order
_atom_site_calc_flag
_atom_site_refinement_flags_posn
_atom_site_refinement_flags_adp
P1 P 0.76517(4) 0.73176(5) 0.10849(2) 0.01761(13) Uani 1 1 d . .
O1 O 0.51421(10) 0.86010(12) 0.03338(3) 0.0214(3) Uani 1 1 d . .
N1 N 0.67566(12) 0.65408(15) 0.08666(4) 0.0213(3) Uani 1 1 d . .
N2 N 0.60275(12) 0.84003(15) 0.05756(4) 0.0219(3) Uani 1 1 d . .
C3 C 0.60486(14) 0.71377(18) 0.06372(4) 0.0182(4) Uani 1 1 d . .
C4 C 0.52141(14) 0.64878(18) 0.04375(4) 0.0189(4) Uani 1 1 d . .
H4 H 0.5068 0.5593 0.0432 0.023 Uiso 1 1 calc R U
C5 C 0.46867(14) 0.74330(17) 0.02606(4) 0.0176(4) Uani 1 1 d . .
C6 C 0.83624(14) 0.61184(18) 0.13426(4) 0.0205(4) Uani 1 1 d . .
C7 C 0.82560(15) 0.48091(18) 0.12583(5) 0.0235(4) Uani 1 1 d . .
H7 H 0.7757 0.4545 0.1082 0.028 Uiso 1 1 calc R U
C8 C 0.88884(16) 0.3895(2) 0.14346(5) 0.0291(5) Uani 1 1 d . .
H8 H 0.8823 0.3011 0.1376 0.035 Uiso 1 1 calc R U
C9 C 0.96155(16) 0.4279(2) 0.16969(5) 0.0292(5) Uani 1 1 d . .
H9 H 1.0043 0.3658 0.1816 0.035 Uiso 1 1 calc R U
C10 C 0.97120(15) 0.55805(19) 0.17841(5) 0.0265(4) Uani 1 1 d . .
H10 H 1.0203 0.5840 0.1963 0.032 Uiso 1 1 calc R U
C11 C 0.90922(15) 0.64969(19) 0.16094(5) 0.0234(4) Uani 1 1 d . .
H11 H 0.9161 0.7378 0.1670 0.028 Uiso 1 1 calc R U
C12 C 0.86928(14) 0.80578(18) 0.08092(4) 0.0194(4) Uani 1 1 d . .
C13 C 0.94581(15) 0.89229(19) 0.09456(5) 0.0246(4) Uani 1 1 d . .
H13 H 0.9422 0.9178 0.1186 0.030 Uiso 1 1 calc R U
C14 C 1.02719(16) 0.9410(2) 0.07283(5) 0.0285(5) Uani 1 1 d . .
H14 H 1.0777 1.0007 0.0820 0.034 Uiso 1 1 calc R U
C15 C 1.03417(15) 0.9018(2) 0.03759(5) 0.0294(5) Uani 1 1 d . .
H15 H 1.0900 0.9340 0.0229 0.035 Uiso 1 1 calc R U
C16 C 0.95877(16) 0.8150(2) 0.02390(5) 0.0280(4) Uani 1 1 d . .
H16 H 0.9636 0.7884 -0.0001 0.034 Uiso 1 1 calc R U
C17 C 0.87666(15) 0.76727(18) 0.04524(5) 0.0227(4) Uani 1 1 d . .
H17 H 0.8256 0.7087 0.0358 0.027 Uiso 1 1 calc R U
C18 C 0.72141(13) 0.85576(18) 0.13956(4) 0.0187(4) Uani 1 1 d . .
C19 C 0.72697(16) 0.9867(2) 0.13124(5) 0.0275(4) Uani 1 1 d . .
H19 H 0.7526 1.0129 0.1087 0.033 Uiso 1 1 calc R U
C20 C 0.69476(17) 1.0794(2) 0.15610(5) 0.0303(5) Uani 1 1 d . .
H20 H 0.7001 1.1681 0.1505 0.036 Uiso 1 1 calc R U
C21 C 0.65516(15) 1.0417(2) 0.18880(5) 0.0263(4) Uani 1 1 d . .
H21 H 0.6344 1.1046 0.2056 0.032 Uiso 1 1 calc R U
C22 C 0.64581(15) 0.9113(2) 0.19695(5) 0.0258(4) Uani 1 1 d . .
H22 H 0.6163 0.8858 0.2190 0.031 Uiso 1 1 calc R U
C23 C 0.67977(14) 0.81777(19) 0.17273(4) 0.0224(4) Uani 1 1 d . .
H23 H 0.6748 0.7293 0.1786 0.027 Uiso 1 1 calc R U
C24 C 0.37335(14) 0.74525(18) 0.00247(4) 0.0183(4) Uani 1 1 d . .
C25 C 0.33827(14) 0.86066(19) -0.01336(4) 0.0203(4) Uani 1 1 d . .
H25 H 0.3773 0.9378 -0.0095 0.024 Uiso 1 1 calc R U
C26 C 0.24615(14) 0.8618(2) -0.03474(4) 0.0231(4) Uani 1 1 d . .
H26 H 0.2220 0.9402 -0.0448 0.028 Uiso 1 1 calc R U
C27 C 0.18986(15) 0.7489(2) -0.04128(5) 0.0258(4) Uani 1 1 d . .
H27 H 0.1277 0.7500 -0.0559 0.031 Uiso 1 1 calc R U
C28 C 0.22510(15) 0.6335(2) -0.02615(5) 0.0281(4) Uani 1 1 d . .
H28 H 0.1872 0.5561 -0.0309 0.034 Uiso 1 1 calc R U
C29 C 0.31563(15) 0.63159(19) -0.00419(5) 0.0237(4) Uani 1 1 d . .
H29 H 0.3383 0.5532 0.0063 0.028 Uiso 1 1 calc R U
P2 P 0.61325(4) -0.04575(5) 0.32378(2) 0.01802(13) Uani 1 1 d . .
O2 O 0.85237(10) 0.09087(12) 0.24525(3) 0.0205(3) Uani 1 1 d . .
N3 N 0.70702(12) -0.11717(15) 0.30251(4) 0.0212(3) Uani 1 1 d . .
N4 N 0.76877(12) 0.06950(15) 0.27107(4) 0.0215(3) Uani 1 1 d . .
C30 C 0.77309(14) -0.05612(18) 0.27856(4) 0.0188(4) Uani 1 1 d . .
C31 C 0.85707(14) -0.11935(18) 0.25852(4) 0.0185(4) Uani 1 1 d . .
H31 H 0.8762 -0.2076 0.2591 0.022 Uiso 1 1 calc R U
C32 C 0.90259(14) -0.02431(18) 0.23869(4) 0.0183(4) Uani 1 1 d . .
C33 C 0.56210(14) -0.16304(18) 0.35504(4) 0.0200(4) Uani 1 1 d . .
C34 C 0.59900(16) -0.2906(2) 0.35315(5) 0.0285(5) Uani 1 1 d . .
H34 H 0.6497 -0.3147 0.3356 0.034 Uiso 1 1 calc R U
C35 C 0.56091(17) -0.3817(2) 0.37717(6) 0.0364(5) Uani 1 1 d . .
H35 H 0.5850 -0.4681 0.3757 0.044 Uiso 1 1 calc R U
C36 C 0.48732(16) -0.3463(2) 0.40348(5) 0.0327(5) Uani 1 1 d . .
H36 H 0.4625 -0.4084 0.4200 0.039 Uiso 1 1 calc R U
C37 C 0.45056(15) -0.2200(2) 0.40545(5) 0.0276(5) Uani 1 1 d . .
H37 H 0.4006 -0.1964 0.4233 0.033 Uiso 1 1 calc R U
C38 C 0.48685(15) -0.1278(2) 0.38130(5) 0.0237(4) Uani 1 1 d . .
H38 H 0.4611 -0.0420 0.3826 0.028 Uiso 1 1 calc R U
C39 C 0.49852(14) 0.00600(18) 0.29692(4) 0.0203(4) Uani 1 1 d . .
C40 C 0.40402(16) -0.0693(2) 0.29539(5) 0.0298(5) Uani 1 1 d . .
H40 H 0.3967 -0.1420 0.3104 0.036 Uiso 1 1 calc R U
C41 C 0.32124(17) -0.0371(2) 0.27186(6) 0.0374(5) Uani 1 1 d . .
H41 H 0.2574 -0.0872 0.2711 0.045 Uiso 1 1 calc R U
C42 C 0.33237(17) 0.0686(2) 0.24939(5) 0.0323(5) Uani 1 1 d . .
H42 H 0.2766 0.0895 0.2332 0.039 Uiso 1 1 calc R U
C43 C 0.42478(16) 0.1429(2) 0.25078(5) 0.0267(4) Uani 1 1 d . .
H43 H 0.4318 0.2147 0.2354 0.032 Uiso 1 1 calc R U
C44 C 0.50823(15) 0.11370(19) 0.27454(4) 0.0230(4) Uani 1 1 d . .
H44 H 0.5707 0.1661 0.2755 0.028 Uiso 1 1 calc R U
C45 C 0.65596(14) 0.08979(19) 0.35078(4) 0.0215(4) Uani 1 1 d . .
C46 C 0.76308(16) 0.0914(2) 0.36270(5) 0.0337(5) Uani 1 1 d . .
H46 H 0.8124 0.0285 0.3545 0.040 Uiso 1 1 calc R U
C47 C 0.79732(18) 0.1849(2) 0.38654(6) 0.0421(6) Uani 1 1 d . .
H47 H 0.8705 0.1875 0.3938 0.051 Uiso 1 1 calc R U
C48 C 0.72434(19) 0.2748(2) 0.39978(5) 0.0384(6) Uani 1 1 d . .
H48 H 0.7473 0.3368 0.4166 0.046 Uiso 1 1 calc R U
C49 C 0.61779(18) 0.2732(2) 0.38821(5) 0.0313(5) Uani 1 1 d . .
H49 H 0.5681 0.3343 0.3972 0.038 Uiso 1 1 calc R U
C50 C 0.58360(16) 0.18217(19) 0.36338(5) 0.0262(4) Uani 1 1 d . .
H50 H 0.5114 0.1830 0.3551 0.031 Uiso 1 1 calc R U
C51 C 0.99257(14) -0.02062(18) 0.21322(4) 0.0189(4) Uani 1 1 d . .
C52 C 1.00165(15) 0.08104(19) 0.18887(5) 0.0241(4) Uani 1 1 d . .
H52 H 0.9493 0.1475 0.1887 0.029 Uiso 1 1 calc R U
C53 C 1.08763(16) 0.0846(2) 0.16494(5) 0.0279(4) Uani 1 1 d . .
H53 H 1.0939 0.1539 0.1488 0.033 Uiso 1 1 calc R U
C54 C 1.16377(16) -0.0136(2) 0.16488(5) 0.0293(5) Uani 1 1 d . .
H54 H 1.2215 -0.0114 0.1485 0.035 Uiso 1 1 calc R U
C55 C 1.15549(15) -0.1158(2) 0.18894(5) 0.0290(5) Uani 1 1 d . .
H55 H 1.2074 -0.1827 0.1887 0.035 Uiso 1 1 calc R U
C56 C 1.07064(14) -0.11910(19) 0.21323(5) 0.0230(4) Uani 1 1 d . .
H56 H 1.0656 -0.1876 0.2297 0.028 Uiso 1 1 calc R U

loop_
_atom_site_aniso_label
_atom_site_aniso_U_11
_atom_site_aniso_U_22
_atom_site_aniso_U_33
_atom_site_aniso_U_23
_atom_site_aniso_U_13
_atom_site_aniso_U_12
P1 0.0190(2) 0.0191(3) 0.0147(2) 0.00110(17) -0.00163(17) 0.00052(18)
O1 0.0216(6) 0.0196(7) 0.0229(6) 0.0028(5) -0.0074(5) -0.0010(5)
N1 0.0230(8) 0.0214(9) 0.0194(7) 0.0018(6) -0.0037(6) 0.0006(7)
N2 0.0208(8) 0.0249(10) 0.0201(7) 0.0026(6) -0.0084(6) -0.0004(7)
C3 0.0199(9) 0.0202(10) 0.0146(8) 0.0011(7) -0.0006(7) 0.0005(7)
C4 0.0227(9) 0.0157(10) 0.0183(8) -0.0005(7) -0.0017(7) -0.0016(7)
C5 0.0189(9) 0.0182(10) 0.0156(8) -0.0013(7) 0.0004(7) -0.0020(7)
C6 0.0190(9) 0.0248(11) 0.0178(8) 0.0008(7) 0.0008(7) -0.0007(8)
C7 0.0261(10) 0.0226(11) 0.0218(9) 0.0007(8) -0.0055(7) 0.0004(8)
C8 0.0359(11) 0.0188(11) 0.0326(10) 0.0015(8) -0.0087(9) 0.0016(9)
C9 0.0310(11) 0.0262(12) 0.0304(10) 0.0056(8) -0.0092(8) 0.0025(9)
C10 0.0271(10) 0.0258(12) 0.0266(10) 0.0026(8) -0.0111(8) -0.0016(8)
C11 0.0257(10) 0.0198(10) 0.0247(9) 0.0013(8) -0.0055(7) -0.0028(8)
C12 0.0192(9) 0.0204(10) 0.0185(8) 0.0014(7) -0.0022(7) 0.0053(7)
C13 0.0260(10) 0.0299(12) 0.0180(8) 0.0004(8) -0.0019(7) -0.0019(8)
C14 0.0238(10) 0.0342(13) 0.0274(10) 0.0041(9) -0.0019(8) -0.0051(9)
C15 0.0229(10) 0.0383(13) 0.0269(10) 0.0096(9) 0.0056(8) 0.0017(9)
C16 0.0326(11) 0.0324(12) 0.0191(9) 0.0002(8) 0.0044(8) 0.0040(9)
C17 0.0273(10) 0.0216(11) 0.0193(8) 0.0002(7) -0.0003(7) 0.0033(8)
C18 0.0182(8) 0.0212(10) 0.0166(8) 0.0000(7) -0.0022(6) 0.0002(7)
C19 0.0364(11) 0.0273(12) 0.0188(9) 0.0031(8) 0.0053(8) 0.0030(9)
C20 0.0433(12) 0.0200(11) 0.0275(10) 0.0014(8) 0.0033(9) 0.0043(9)
C21 0.0294(10) 0.0288(12) 0.0207(9) -0.0052(8) -0.0018(8) 0.0054(9)
C22 0.0285(10) 0.0331(12) 0.0158(8) -0.0012(8) 0.0011(7) -0.0013(9)
C23 0.0245(9) 0.0229(11) 0.0196(9) 0.0017(7) -0.0018(7) -0.0046(8)
C24 0.0185(9) 0.0215(10) 0.0150(8) -0.0007(7) 0.0013(7) 0.0007(7)
C25 0.0221(9) 0.0221(10) 0.0167(8) -0.0003(7) 0.0014(7) -0.0007(8)
C26 0.0226(9) 0.0286(11) 0.0180(8) 0.0012(8) 0.0004(7) 0.0052(8)
C27 0.0201(9) 0.0374(13) 0.0199(9) -0.0004(8) -0.0022(7) 0.0006(8)
C28 0.0273(10) 0.0290(12) 0.0281(10) 0.0002(8) -0.0046(8) -0.0066(9)
C29 0.0253(10) 0.0225(11) 0.0232(9) 0.0016(8) -0.0041(7) -0.0029(8)
P2 0.0194(2) 0.0200(3) 0.0146(2) 0.00162(17) 0.00078(17) 0.00029(19)
O2 0.0223(6) 0.0197(7) 0.0194(6) 0.0007(5) 0.0044(5) -0.0004(5)
N3 0.0242(8) 0.0211(9) 0.0185(7) 0.0009(6) 0.0031(6) -0.0011(7)
N4 0.0216(8) 0.0248(9) 0.0182(7) -0.0004(6) 0.0056(6) -0.0011(7)
C30 0.0195(9) 0.0211(10) 0.0157(8) 0.0001(7) -0.0026(7) -0.0017(7)
C31 0.0202(9) 0.0189(10) 0.0164(8) -0.0016(7) -0.0002(7) -0.0008(7)
C32 0.0177(9) 0.0195(10) 0.0176(8) -0.0024(7) -0.0026(7) 0.0009(7)
C33 0.0199(9) 0.0224(11) 0.0178(8) 0.0030(7) -0.0003(7) 0.0012(8)
C34 0.0277(10) 0.0285(12) 0.0292(10) 0.0081(8) 0.0085(8) 0.0070(9)
C35 0.0383(12) 0.0297(13) 0.0414(12) 0.0139(10) 0.0114(10) 0.0113(10)
C36 0.0321(11) 0.0338(13) 0.0323(11) 0.0167(9) 0.0070(8) 0.0023(9)
C37 0.0271(10) 0.0340(13) 0.0216(9) 0.0044(8) 0.0063(8) 0.0001(9)
C38 0.0252(10) 0.0254(11) 0.0204(9) 0.0023(8) 0.0018(7) 0.0012(8)
C39 0.0224(9) 0.0213(10) 0.0171(8) -0.0009(7) 0.0011(7) 0.0019(8)
C40 0.0306(11) 0.0297(12) 0.0292(10) 0.0057(9) -0.0057(8) -0.0042(9)
C41 0.0303(11) 0.0443(15) 0.0376(12) 0.0019(10) -0.0122(9) -0.0068(10)
C42 0.0324(11) 0.0413(14) 0.0232(10) -0.0008(9) -0.0081(8) 0.0092(10)
C43 0.0345(11) 0.0276(12) 0.0179(8) 0.0036(8) 0.0014(8) 0.0096(9)
C44 0.0261(10) 0.0247(11) 0.0182(8) 0.0000(7) 0.0025(7) 0.0013(8)
C45 0.0227(9) 0.0248(11) 0.0169(8) 0.0020(7) 0.0022(7) -0.0024(8)
C46 0.0276(11) 0.0444(14) 0.0291(10) -0.0100(9) -0.0013(8) 0.0002(10)
C47 0.0348(12) 0.0575(17) 0.0340(11) -0.0133(11) -0.0072(9) -0.0074(11)
C48 0.0535(14) 0.0387(14) 0.0230(10) -0.0077(9) 0.0042(9) -0.0168(11)
C49 0.0449(13) 0.0205(11) 0.0285(10) -0.0012(8) 0.0149(9) -0.0054(9)
C50 0.0296(10) 0.0225(11) 0.0263(9) 0.0048(8) 0.0055(8) -0.0010(8)
C51 0.0202(9) 0.0193(10) 0.0171(8) -0.0030(7) -0.0018(7) -0.0025(7)
C52 0.0274(10) 0.0227(11) 0.0222(9) 0.0002(8) 0.0024(7) 0.0005(8)
C53 0.0341(11) 0.0265(12) 0.0231(9) -0.0003(8) 0.0058(8) -0.0062(9)
C54 0.0243(10) 0.0351(13) 0.0287(10) -0.0075(9) 0.0073(8) -0.0066(9)
C55 0.0220(10) 0.0318(12) 0.0332(10) -0.0052(9) 0.0017(8) 0.0007(9)
C56 0.0213(9) 0.0235(11) 0.0243(9) -0.0007(8) -0.0021(7) 0.0010(8)

loop_
_atom_type_symbol
_atom_type_description
_atom_type_scat_dispersion_real
_atom_type_scat_dispersion_imag
_atom_type_scat_source
C C 0.0070 0.0030 'International Tables Vol C Tables 4.2.6.8 and 6.1.1.4'
H H 0.0000 0.0000 'International Tables Vol C Tables 4.2.6.8 and 6.1.1.4'
N N 0.0130 0.0060 'International Tables Vol C Tables 4.2.6.8 and 6.1.1.4'
O O 0.0210 0.0120 'International Tables Vol C Tables 4.2.6.8 and 6.1.1.4'
P P 0.1650 0.1760 'International Tables Vol C Tables 4.2.6.8 and 6.1.1.4'

loop_
_geom_angle_atom_site_label_1
_geom_angle_atom_site_label_2
_geom_angle_atom_site_label_3
_geom_angle
N1 P1 C6 105.44(8)
N1 P1 C18 118.70(8)
C6 P1 C18 106.61(8)
N1 P1 C12 114.12(8)
C6 P1 C12 104.60(8)
C18 P1 C12 106.25(9)
C5 O1 N2 108.26(13)
C3 N1 P1 122.45(13)
C3 N2 O1 105.52(13)
N2 C3 N1 124.37(16)
N2 C3 C4 110.80(15)
N1 C3 C4 124.82(17)
C5 C4 C3 105.21(16)
C5 C4 H4 127.4
C3 C4 H4 127.4
C4 C5 O1 110.20(15)
C4 C5 C24 133.71(17)
O1 C5 C24 116.05(15)
C7 C6 C11 119.53(17)
C7 C6 P1 120.02(13)
C11 C6 P1 120.25(15)
C8 C7 C6 119.87(17)
C8 C7 H7 120.1
C6 C7 H7 120.1
C9 C8 C7 120.23(19)
C9 C8 H8 119.9
C7 C8 H8 119.9
C8 C9 C10 119.93(18)
C8 C9 H9 120.0
C10 C9 H9 120.0
C11 C10 C9 120.31(17)
C11 C10 H10 119.8
C9 C10 H10 119.8
C10 C11 C6 120.13(18)
C10 C11 H11 119.9
C6 C11 H11 119.9
C13 C12 C17 119.17(16)
C13 C12 P1 122.52(13)
C17 C12 P1 118.17(14)
C14 C13 C12 120.33(17)
C14 C13 H13 119.8
C12 C13 H13 119.8
C15 C14 C13 120.07(19)
C15 C14 H14 120.0
C13 C14 H14 120.0
C14 C15 C16 119.91(18)
C14 C15 H15 120.0
C16 C15 H15 120.0
C17 C16 C15 120.37(17)
C17 C16 H16 119.8
C15 C16 H16 119.8
C16 C17 C12 120.14(18)
C16 C17 H17 119.9
C12 C17 H17 119.9
C19 C18 C23 119.32(17)
C19 C18 P1 121.84(13)
C23 C18 P1 118.84(14)
C18 C19 C20 120.22(17)
C18 C19 H19 119.9
C20 C19 H19 119.9
C21 C20 C19 120.24(19)
C21 C20 H20 119.9
C19 C20 H20 119.9
C20 C21 C22 120.06(18)
C20 C21 H21 120.0
C22 C21 H21 120.0
C21 C22 C23 120.33(17)
C21 C22 H22 119.8
C23 C22 H22 119.8
C22 C23 C18 119.77(18)
C22 C23 H23 120.1
C18 C23 H23 120.1
C29 C24 C25 118.93(16)
C29 C24 C5 120.20(16)
C25 C24 C5 120.87(16)
C26 C25 C24 120.23(18)
C26 C25 H25 119.9
C24 C25 H25 119.9
C27 C26 C25 120.42(18)
C27 C26 H26 119.8
C25 C26 H26 119.8
C26 C27 C28 119.74(17)
C26 C27 H27 120.1
C28 C27 H27 120.1
C29 C28 C27 120.37(19)
C29 C28 H28 119.8
C27 C28 H28 119.8
C28 C29 C24 120.28(18)
C28 C29 H29 119.9
C24 C29 H29 119.9
N3 P2 C33 105.73(8)
N3 P2 C45 115.50(8)
C33 P2 C45 104.95(8)
N3 P2 C39 115.13(8)
C33 P2 C39 106.64(8)
C45 P2 C39 108.01(9)
C32 O2 N4 108.36(13)
C30 N3 P2 123.44(14)
C30 N4 O2 105.37(13)
N4 C30 N3 124.44(16)
N4 C30 C31 111.18(15)
N3 C30 C31 124.37(17)
C32 C31 C30 104.94(16)
C32 C31 H31 127.5
C30 C31 H31 127.5
C31 C32 O2 110.15(15)
C31 C32 C51 133.78(17)
O2 C32 C51 116.06(15)
C34 C33 C38 119.79(17)
C34 C33 P2 119.16(13)
C38 C33 P2 121.05(15)
C35 C34 C33 119.79(18)
C35 C34 H34 120.1
C33 C34 H34 120.1
C34 C35 C36 120.4(2)
C34 C35 H35 119.8
C36 C35 H35 119.8
C37 C36 C35 120.00(18)
C37 C36 H36 120.0
C35 C36 H36 120.0
C36 C37 C38 120.40(18)
C36 C37 H37 119.8
C38 C37 H37 119.8
C37 C38 C33 119.62(18)
C37 C38 H38 120.2
C33 C38 H38 120.2
C44 C39 C40 119.26(17)
C44 C39 P2 119.99(14)
C40 C39 P2 120.37(14)
C41 C40 C39 120.18(19)
C41 C40 H40 119.9
C39 C40 H40 119.9
C42 C41 C40 120.1(2)
C42 C41 H41 119.9
C40 C41 H41 119.9
C43 C42 C41 120.01(18)
C43 C42 H42 120.0
C41 C42 H42 120.0
C42 C43 C44 120.90(19)
C42 C43 H43 119.5
C44 C43 H43 119.5
C43 C44 C39 119.51(18)
C43 C44 H44 120.2
C39 C44 H44 120.2
C50 C45 C46 119.40(18)
C50 C45 P2 122.45(14)
C46 C45 P2 117.68(15)
C47 C46 C45 120.3(2)
C47 C46 H46 119.9
C45 C46 H46 119.9
C46 C47 C48 120.2(2)
C46 C47 H47 119.9
C48 C47 H47 119.9
C49 C48 C47 119.76(19)
C49 C48 H48 120.1
C47 C48 H48 120.1
C48 C49 C50 120.4(2)
C48 C49 H49 119.8
C50 C49 H49 119.8
C49 C50 C45 119.95(19)
C49 C50 H50 120.0
C45 C50 H50 120.0
C52 C51 C56 119.35(16)
C52 C51 C32 120.52(16)
C56 C51 C32 120.13(16)
C53 C52 C51 120.30(18)
C53 C52 H52 119.9
C51 C52 H52 119.9
C54 C53 C52 120.00(19)
C54 C53 H53 120.0
C52 C53 H53 120.0
C53 C54 C55 120.29(18)
C53 C54 H54 119.9
C55 C54 H54 119.9
C56 C55 C54 120.02(19)
C56 C55 H55 120.0
C54 C55 H55 120.0
C55 C56 C51 120.03(18)
C55 C56 H56 120.0
C51 C56 H56 120.0

loop_
_geom_bond_atom_site_label_1
_geom_bond_atom_site_label_2
_geom_bond_distance
P1 N1 1.6034(15)
P1 C6 1.8132(19)
P1 C18 1.8299(18)
P1 C12 1.8338(19)
O1 C5 1.370(2)
O1 N2 1.4448(18)
N1 C3 1.382(2)
N2 C3 1.336(2)
C3 C4 1.450(2)
C4 C5 1.358(2)
C4 H4 0.9500
C5 C24 1.482(2)
C6 C7 1.407(3)
C6 C11 1.412(2)
C7 C8 1.403(3)
C7 H7 0.9500
C8 C9 1.399(3)
C8 H8 0.9500
C9 C10 1.400(3)
C9 H9 0.9500
C10 C11 1.392(3)
C10 H10 0.9500
C11 H11 0.9500
C12 C13 1.407(3)
C12 C17 1.412(2)
C13 C14 1.400(3)
C13 H13 0.9500
C14 C15 1.397(3)
C14 H14 0.9500
C15 C16 1.401(3)
C15 H15 0.9500
C16 C17 1.394(3)
C16 H16 0.9500
C17 H17 0.9500
C18 C19 1.401(3)
C18 C23 1.415(2)
C19 C20 1.407(3)
C19 H19 0.9500
C20 C21 1.389(3)
C20 H20 0.9500
C21 C22 1.398(3)
C21 H21 0.9500
C22 C23 1.403(3)
C22 H22 0.9500
C23 H23 0.9500
C24 C29 1.407(3)
C24 C25 1.412(3)
C25 C26 1.400(2)
C25 H25 0.9500
C26 C27 1.390(3)
C26 H26 0.9500
C27 C28 1.401(3)
C27 H27 0.9500
C28 C29 1.398(3)
C28 H28 0.9500
C29 H29 0.9500
P2 N3 1.6012(16)
P2 C33 1.8163(18)
P2 C45 1.821(2)
P2 C39 1.8305(19)
O2 C32 1.375(2)
O2 N4 1.4450(18)
N3 C30 1.379(2)
N4 C30 1.340(2)
C30 C31 1.450(2)
C31 C32 1.366(3)
C31 H31 0.9500
C32 C51 1.478(2)
C33 C34 1.407(3)
C33 C38 1.415(2)
C34 C35 1.397(3)
C34 H34 0.9500
C35 C36 1.403(3)
C35 H35 0.9500
C36 C37 1.394(3)
C36 H36 0.9500
C37 C38 1.401(3)
C37 H37 0.9500
C38 H38 0.9500
C39 C44 1.411(3)
C39 C40 1.413(3)
C40 C41 1.400(3)
C40 H40 0.9500
C41 C42 1.398(3)
C41 H41 0.9500
C42 C43 1.386(3)
C42 H42 0.9500
C43 C44 1.405(3)
C43 H43 0.9500
C44 H44 0.9500
C45 C50 1.401(3)
C45 C46 1.405(3)
C46 C47 1.393(3)
C46 H46 0.9500
C47 C48 1.397(3)
C47 H47 0.9500
C48 C49 1.394(3)
C48 H48 0.9500
C49 C50 1.401(3)
C49 H49 0.9500
C50 H50 0.9500
C51 C52 1.408(3)
C51 C56 1.412(3)
C52 C53 1.403(3)
C52 H52 0.9500
C53 C54 1.393(3)
C53 H53 0.9500
C54 C55 1.405(3)
C54 H54 0.9500
C55 C56 1.401(3)
C55 H55 0.9500
C56 H56 0.9500

loop_
_geom_torsion_atom_site_label_1
_geom_torsion_atom_site_label_2
_geom_torsion_atom_site_label_3
_geom_torsion_atom_site_label_4
_geom_torsion
C6 P1 N1 C3 -179.94(13)
C18 P1 N1 C3 60.76(16)
C12 P1 N1 C3 -65.73(16)
C5 O1 N2 C3 -0.69(17)
O1 N2 C3 N1 -177.54(15)
O1 N2 C3 C4 1.13(18)
P1 N1 C3 N2 -0.5(2)
P1 N1 C3 C4 -178.99(13)
N2 C3 C4 C5 -1.17(19)
N1 C3 C4 C5 177.49(16)
C3 C4 C5 O1 0.70(18)
C3 C4 C5 C24 -176.79(17)
N2 O1 C5 C4 -0.04(18)
N2 O1 C5 C24 177.94(13)
N1 P1 C6 C7 15.54(16)
C18 P1 C6 C7 142.58(14)
C12 P1 C6 C7 -105.12(15)
N1 P1 C6 C11 -169.67(14)
C18 P1 C6 C11 -42.64(16)
C12 P1 C6 C11 69.66(16)
C11 C6 C7 C8 -1.2(3)
P1 C6 C7 C8 173.60(15)
C6 C7 C8 C9 0.8(3)
C7 C8 C9 C10 0.0(3)
C8 C9 C10 C11 -0.4(3)
C9 C10 C11 C6 -0.1(3)
C7 C6 C11 C10 0.9(3)
P1 C6 C11 C10 -173.93(14)
N1 P1 C12 C13 170.92(15)
C6 P1 C12 C13 -74.37(17)
C18 P1 C12 C13 38.18(17)
N1 P1 C12 C17 -13.41(17)
C6 P1 C12 C17 101.29(15)
C18 P1 C12 C17 -146.15(14)
C17 C12 C13 C14 1.0(3)
P1 C12 C13 C14 176.61(15)
C12 C13 C14 C15 -1.3(3)
C13 C14 C15 C16 0.8(3)
C14 C15 C16 C17 0.0(3)
C15 C16 C17 C12 -0.3(3)
C13 C12 C17 C16 -0.2(3)
P1 C12 C17 C16 -175.98(14)
N1 P1 C18 C19 -102.12(16)
C6 P1 C18 C19 139.20(15)
C12 P1 C18 C19 28.04(17)
N1 P1 C18 C23 77.20(16)
C6 P1 C18 C23 -41.49(16)
C12 P1 C18 C23 -152.65(14)
C23 C18 C19 C20 2.1(3)
P1 C18 C19 C20 -178.61(15)
C18 C19 C20 C21 -1.3(3)
C19 C20 C21 C22 -0.9(3)
C20 C21 C22 C23 2.2(3)
C21 C22 C23 C18 -1.4(3)
C19 C18 C23 C22 -0.7(3)
P1 C18 C23 C22 179.96(13)
C4 C5 C24 C29 2.8(3)
O1 C5 C24 C29 -174.62(15)
C4 C5 C24 C25 -177.93(18)
O1 C5 C24 C25 4.7(2)
C29 C24 C25 C26 1.3(2)
C5 C24 C25 C26 -178.05(15)
C24 C25 C26 C27 -1.5(3)
C25 C26 C27 C28 0.5(3)
C26 C27 C28 C29 0.8(3)
C27 C28 C29 C24 -1.1(3)
C25 C24 C29 C28 0.0(3)
C5 C24 C29 C28 179.37(16)
C33 P2 N3 C30 -173.54(13)
C45 P2 N3 C30 -57.99(16)
C39 P2 N3 C30 69.03(16)
C32 O2 N4 C30 -0.04(16)
O2 N4 C30 N3 179.35(15)
O2 N4 C30 C31 -0.02(18)
P2 N3 C30 N4 2.0(2)
P2 N3 C30 C31 -178.75(13)
N4 C30 C31 C32 0.06(19)
N3 C30 C31 C32 -179.30(15)
C30 C31 C32 O2 -0.08(18)
C30 C31 C32 C51 178.57(17)
N4 O2 C32 C31 0.08(17)
N4 O2 C32 C51 -178.84(13)
N3 P2 C33 C34 -7.22(17)
C45 P2 C33 C34 -129.78(16)
C39 P2 C33 C34 115.78(16)
N3 P2 C33 C38 172.20(14)
C45 P2 C33 C38 49.64(16)
C39 P2 C33 C38 -64.80(16)
C38 C33 C34 C35 0.1(3)
P2 C33 C34 C35 179.57(16)
C33 C34 C35 C36 -0.9(3)
C34 C35 C36 C37 0.9(3)
C35 C36 C37 C38 -0.1(3)
C36 C37 C38 C33 -0.7(3)
C34 C33 C38 C37 0.7(3)
P2 C33 C38 C37 -178.76(14)
N3 P2 C39 C44 -74.62(17)
C33 P2 C39 C44 168.46(14)
C45 P2 C39 C44 56.11(16)
N3 P2 C39 C40 98.29(16)
C33 P2 C39 C40 -18.63(18)
C45 P2 C39 C40 -130.98(16)
C44 C39 C40 C41 0.1(3)
P2 C39 C40 C41 -172.88(16)
C39 C40 C41 C42 0.9(3)
C40 C41 C42 C43 -1.0(3)
C41 C42 C43 C44 0.0(3)
C42 C43 C44 C39 1.0(3)
C40 C39 C44 C43 -1.0(3)
P2 C39 C44 C43 171.96(14)
N3 P2 C45 C50 162.75(14)
C33 P2 C45 C50 -81.25(17)
C39 P2 C45 C50 32.23(17)
N3 P2 C45 C46 -25.19(18)
C33 P2 C45 C46 90.81(16)
C39 P2 C45 C46 -155.71(15)
C50 C45 C46 C47 -0.7(3)
P2 C45 C46 C47 -173.00(17)
C45 C46 C47 C48 2.4(3)
C46 C47 C48 C49 -2.0(3)
C47 C48 C49 C50 -0.1(3)
C48 C49 C50 C45 1.8(3)
C46 C45 C50 C49 -1.4(3)
P2 C45 C50 C49 170.54(14)
C31 C32 C51 C52 160.70(19)
O2 C32 C51 C52 -20.7(2)
C31 C32 C51 C56 -19.6(3)
O2 C32 C51 C56 159.01(16)
C56 C51 C52 C53 -0.2(3)
C32 C51 C52 C53 179.52(16)
C51 C52 C53 C54 0.8(3)
C52 C53 C54 C55 -0.6(3)
C53 C54 C55 C56 -0.2(3)
C54 C55 C56 C51 0.9(3)
C52 C51 C56 C55 -0.6(3)
C32 C51 C56 C55 179.64(16)

loop_
_platon_squeeze_void_nr
_platon_squeeze_void_average_x
_platon_squeeze_void_average_y
_platon_squeeze_void_average_z
_platon_squeeze_void_volume
_platon_squeeze_void_count_electrons
_platon_squeeze_void_content
1 1.000 0.000 0.500 317 75 ' '
2 0.000 0.500 0.000 317 75 ' '
3 0.596 0.102 0.811 11 1 ' '
4 0.596 0.398 0.311 11 1 ' '
5 0.404 0.602 0.689 11 1 ' '
6 0.404 0.898 0.189 11 1 ' '
